data_4029530
loop_
_publ_author_name
'Yoneda, Tetsuya'
'Tabata, Hidetsugu'
'Nakagomi, Jun'
'Tasaka, Tomohiko'
'Oshitari, Tetsuta'
'Takahashi, Hideyo'
'Natsugari, Hideaki'

_publ_section_title
;
 N-Benzoyl- and N-Sulfonyl-1,5-benzodiazepines: Comparison of Their
 Atropisomeric and Conformational Properties.
;
_journal_issue 12
_journal_name_full 'The Journal of organic chemistry'
_journal_page_first 5717
_journal_page_last 5727
_journal_paper_doi 10.1021/jo5008509
_journal_volume 79
_journal_year 2014
_chemical_formula_moiety 'C12 H16 N2 O3 S'
_chemical_formula_sum 'C12 H16 N2 O3 S'
_chemical_formula_weight 268.33
_space_group_IT_number 14
_symmetry_cell_setting monoclinic
_symmetry_Int_Tables_number 14
_symmetry_space_group_name_Hall '-P 2ybc'
_symmetry_space_group_name_H-M 'P 1 21/c 1'
_atom_sites_solution_hydrogens geom
_atom_sites_solution_primary direct
_atom_sites_solution_secondary difmap
_cell_angle_alpha 90.0000
_cell_angle_beta 111.9550
_cell_angle_gamma 90.0000
_cell_formula_units_Z 4
_cell_length_a 7.53664(10)
_cell_length_b 24.0628(4)
_cell_length_c 7.45283(10)
_cell_measurement_reflns_used 10639
_cell_measurement_temperature 173
_cell_measurement_theta_max 68.22
_cell_measurement_theta_min 3.67
_cell_volume 1253.57(3)
_computing_cell_refinement 'RAPID AUTO'
_computing_data_collection 'RAPID AUTO (Rigaku, ????)'
_computing_data_reduction 'RAPID AUTO'
_computing_molecular_graphics 'CrystalStructure 4.0'
_computing_publication_material 'CrystalStructure 4.0 (Rigaku, 2010)'
_computing_structure_refinement 'CRYSTALS (Carruthers, et al., 1999)'
_computing_structure_solution 'SIR92 (Altomare, et al., 1994)'
_diffrn_ambient_temperature 173
_diffrn_detector_area_resol_mean 10.000
_diffrn_measured_fraction_theta_full 0.998
_diffrn_measured_fraction_theta_max 0.998
_diffrn_measurement_device_type 'Rigaku R-AXIS RAPID'
_diffrn_measurement_method \w
_diffrn_radiation_type 'Cu K\a'
_diffrn_radiation_wavelength 1.54187
_diffrn_reflns_av_R_equivalents 0.0232
_diffrn_reflns_limit_h_max 9
_diffrn_reflns_limit_h_min -9
_diffrn_reflns_limit_k_max 28
_diffrn_reflns_limit_k_min -28
_diffrn_reflns_limit_l_max 8
_diffrn_reflns_limit_l_min -8
_diffrn_reflns_number 12778
_diffrn_reflns_theta_full 68.23
_diffrn_reflns_theta_max 68.23
_diffrn_standards_number 0
_exptl_absorpt_coefficient_mu 2.335
_exptl_absorpt_correction_T_max 0.792
_exptl_absorpt_correction_T_min 0.687
_exptl_absorpt_correction_type multi-scan
_exptl_absorpt_process_details 'ABSCOR (Rigaku, 1995)'
_exptl_crystal_colour colorless
_exptl_crystal_density_diffrn 1.422
_exptl_crystal_density_method 'not measured'
_exptl_crystal_description block
_exptl_crystal_F_000 568.00
_exptl_crystal_size_max 0.200
_exptl_crystal_size_mid 0.150
_exptl_crystal_size_min 0.100
_refine_diff_density_max 0.401
_refine_diff_density_min -0.338
_refine_ls_extinction_method none
_refine_ls_goodness_of_fit_ref 1.320
_refine_ls_hydrogen_treatment mixed
_refine_ls_number_parameters 206
_refine_ls_number_reflns 2281
_refine_ls_R_factor_gt 0.0379
_refine_ls_shift/su_max 0.000
_refine_ls_structure_factor_coef Fsqd
_refine_ls_weighting_details 'w = 1/[0.0010Fo^2^ + 1.0000\s(Fo^2^)]/(4Fo^2^)'
_refine_ls_weighting_scheme calc
_refine_ls_wR_factor_ref 0.1116
_reflns_number_gt 1975
_reflns_number_total 2281
_reflns_threshold_expression F^2^>2.0\s(F^2^)
_cod_data_source_file jo5008509_si_009.cif
_cod_data_source_block 120502
_cod_depositor_comments 'Adding full bibliography for 4029521--4029530.cif.'
_cod_original_cell_volume 1253.57(4)
_cod_database_code 4029530

loop_
_symmetry_equiv_pos_site_id
_symmetry_equiv_pos_as_xyz
1 +X,+Y,+Z
2 -X,1/2+Y,1/2-Z
3 -X,-Y,-Z
4 +X,1/2-Y,1/2+Z

loop_
_atom_site_label
_atom_site_type_symbol
_atom_site_fract_x
_atom_site_fract_y
_atom_site_fract_z
_atom_site_U_iso_or_equiv
_atom_site_adp_type
_atom_site_occupancy
_atom_site_symmetry_multiplicity
_atom_site_calc_flag
_atom_site_refinement_flags
S1 S 1.00177(5) 0.09240(2) 0.85749(6) 0.02453(14) Uani 1.0 4 d .
O1 O 0.37591(19) 0.02383(5) 0.70116(19) 0.0375(4) Uani 1.0 4 d .
O2 O 1.13448(17) 0.06137(6) 1.01426(18) 0.0345(4) Uani 1.0 4 d .
O3 O 1.06837(19) 0.13819(6) 0.7779(2) 0.0396(5) Uani 1.0 4 d .
N1 N 0.4696(2) 0.10870(7) 0.6422(2) 0.0267(4) Uani 1.0 4 d .
N2 N 0.83875(19) 0.11594(6) 0.9333(2) 0.0245(4) Uani 1.0 4 d .
C1 C 0.4573(3) 0.06803(8) 0.7644(3) 0.0264(5) Uani 1.0 4 d .
C2 C 0.5481(3) 0.08038(8) 0.9784(3) 0.0259(5) Uani 1.0 4 d .
C3 C 0.7667(3) 0.07953(9) 1.0505(3) 0.0264(5) Uani 1.0 4 d .
C4 C 0.7349(3) 0.16599(7) 0.8532(3) 0.0231(5) Uani 1.0 4 d .
C5 C 0.8126(3) 0.21767(8) 0.9257(3) 0.0278(5) Uani 1.0 4 d .
C6 C 0.7079(3) 0.26501(8) 0.8449(3) 0.0332(6) Uani 1.0 4 d .
C7 C 0.5290(3) 0.26111(8) 0.6996(3) 0.0340(6) Uani 1.0 4 d .
C8 C 0.4482(3) 0.21001(8) 0.6322(3) 0.0310(6) Uani 1.0 4 d .
C9 C 0.5508(3) 0.16169(7) 0.7097(3) 0.0247(5) Uani 1.0 4 d .
C10 C 0.3720(3) 0.09923(9) 0.4338(3) 0.0386(6) Uani 1.0 4 d .
C11 C 1.0063(3) 0.22209(10) 1.0874(4) 0.0372(6) Uani 1.0 4 d .
C12 C 0.8904(3) 0.04482(9) 0.6701(3) 0.0365(6) Uani 1.0 4 d .
H1 H 0.507(3) 0.0536(8) 1.048(3) 0.025(5) Uiso 1.0 4 d .
H2 H 0.503(3) 0.1180(8) 1.004(3) 0.022(5) Uiso 1.0 4 d .
H3 H 0.816(3) 0.0902(8) 1.181(4) 0.030(6) Uiso 1.0 4 d .
H4 H 0.804(3) 0.0454(9) 1.044(3) 0.026(6) Uiso 1.0 4 d .
H5 H 0.754(3) 0.3025(10) 0.890(4) 0.042(6) Uiso 1.0 4 d .
H6 H 0.454(3) 0.2954(10) 0.643(4) 0.048(7) Uiso 1.0 4 d .
H7 H 0.3262 0.2073 0.5372 0.0375 Uiso 1.0 4 calc R
H8 H 0.4026 0.1284 0.3623 0.0436 Uiso 1.0 4 calc R
H9 H 0.4138 0.0643 0.4017 0.0437 Uiso 1.0 4 calc R
H10 H 0.2361 0.0982 0.4010 0.0441 Uiso 1.0 4 calc R
H11 H 1.014(4) 0.1930(12) 1.192(4) 0.057(8) Uiso 1.0 4 d .
H12 H 1.101(4) 0.2152(9) 1.047(4) 0.042(7) Uiso 1.0 4 d .
H13 H 1.021(3) 0.2603(11) 1.145(3) 0.039(6) Uiso 1.0 4 d .
H14 H 0.8251 0.0171 0.7150 0.0440 Uiso 1.0 4 calc R
H15 H 0.9850 0.0273 0.6318 0.0439 Uiso 1.0 4 calc R
H16 H 0.7999 0.0640 0.5614 0.0438 Uiso 1.0 4 calc R

loop_
_atom_site_aniso_label
_atom_site_aniso_U_11
_atom_site_aniso_U_22
_atom_site_aniso_U_33
_atom_site_aniso_U_12
_atom_site_aniso_U_13
_atom_site_aniso_U_23
S1 0.0219(3) 0.0228(3) 0.0302(3) 0.00070(16) 0.01124(19) -0.00207(16)
O1 0.0424(8) 0.0282(8) 0.0392(8) -0.0115(6) 0.0121(7) -0.0033(6)
O2 0.0259(7) 0.0395(9) 0.0351(8) 0.0083(6) 0.0080(6) -0.0009(6)
O3 0.0430(8) 0.0292(8) 0.0607(10) 0.0012(6) 0.0354(8) 0.0021(7)
N1 0.0272(8) 0.0243(9) 0.0266(8) -0.0027(7) 0.0075(7) -0.0014(6)
N2 0.0235(8) 0.0216(8) 0.0301(8) 0.0029(6) 0.0120(6) 0.0014(7)
C1 0.0209(9) 0.0257(11) 0.0325(10) -0.0013(8) 0.0099(8) -0.0018(8)
C2 0.0269(10) 0.0237(10) 0.0296(10) -0.0023(8) 0.0134(8) 0.0017(8)
C3 0.0267(10) 0.0274(11) 0.0273(10) 0.0012(8) 0.0124(8) 0.0039(8)
C4 0.0227(9) 0.0215(10) 0.0286(9) 0.0009(7) 0.0139(8) 0.0006(7)
C5 0.0282(10) 0.0255(10) 0.0367(10) -0.0026(8) 0.0202(8) -0.0044(8)
C6 0.0395(11) 0.0221(11) 0.0476(12) -0.0042(8) 0.0273(10) -0.0036(9)
C7 0.0391(11) 0.0258(12) 0.0451(11) 0.0100(9) 0.0248(9) 0.0083(9)
C8 0.0282(10) 0.0302(11) 0.0360(11) 0.0043(8) 0.0136(8) 0.0034(8)
C9 0.0254(9) 0.0245(11) 0.0269(9) 0.0000(7) 0.0129(8) 0.0009(7)
C10 0.0437(12) 0.0369(12) 0.0280(10) -0.0037(9) 0.0050(9) -0.0001(9)
C11 0.0283(11) 0.0347(13) 0.0497(13) -0.0072(9) 0.0159(10) -0.0123(11)
C12 0.0366(11) 0.0395(12) 0.0335(11) -0.0014(9) 0.0131(9) -0.0110(9)

loop_
_atom_type_symbol
_atom_type_description
_atom_type_scat_dispersion_real
_atom_type_scat_dispersion_imag
_atom_type_scat_source
C C 0.0181 0.0091
;
International Tables for Crystallography
(1992, Vol. C, Tables 4.2.6.8 and 6.1.1.4)
;
H H 0.0000 0.0000
;
International Tables for Crystallography
(1992, Vol. C, Table 6.1.1.4)
;
O O 0.0492 0.0322
;
International Tables for Crystallography
(1992, Vol. C, Tables 4.2.6.8 and 6.1.1.4)
;
N N 0.0311 0.0180
;
International Tables for Crystallography
(1992, Vol. C, Tables 4.2.6.8 and 6.1.1.4)
;
S S 0.3331 0.5567
;
International Tables for Crystallography
(1992, Vol. C, Tables 4.2.6.8 and 6.1.1.4)
;

loop_
_geom_angle_atom_site_label_1
_geom_angle_atom_site_label_2
_geom_angle_atom_site_label_3
_geom_angle
_geom_angle_publ_flag
O2 S1 O3 119.64(8) yes
O2 S1 N2 106.56(9) yes
O2 S1 C12 106.80(9) yes
O3 S1 N2 107.61(9) yes
O3 S1 C12 108.07(10) yes
N2 S1 C12 107.64(9) yes
C1 N1 C9 122.31(15) yes
C1 N1 C10 117.61(16) yes
C9 N1 C10 119.55(16) yes
S1 N2 C3 119.29(13) yes
S1 N2 C4 120.67(14) yes
C3 N2 C4 118.59(16) yes
O1 C1 N1 120.87(17) yes
O1 C1 C2 122.59(18) yes
N1 C1 C2 116.54(16) yes
C1 C2 C3 111.77(18) yes
N2 C3 C2 111.74(15) yes
N2 C4 C5 120.08(13) yes
N2 C4 C9 118.94(15) yes
C5 C4 C9 120.89(15) yes
C4 C5 C6 118.37(15) yes
C4 C5 C11 120.85(17) yes
C6 C5 C11 120.77(18) yes
C5 C6 C7 120.95(18) yes
C6 C7 C8 120.93(18) yes
C7 C8 C9 119.39(16) yes
N1 C9 C4 120.51(15) yes
N1 C9 C8 120.11(14) yes
C4 C9 C8 119.37(16) yes
C1 C2 H1 109.4(11) no
C1 C2 H2 108.9(10) no
C3 C2 H1 109.3(11) no
C3 C2 H2 109.9(10) no
H1 C2 H2 107.5(18) no
N2 C3 H3 111.3(14) no
N2 C3 H4 109.3(16) no
C2 C3 H3 108.3(14) no
C2 C3 H4 108.6(13) no
H3 C3 H4 107.6(17) no
C5 C6 H5 122.4(11) no
C7 C6 H5 116.7(11) no
C6 C7 H6 120.4(12) no
C8 C7 H6 118.7(12) no
C7 C8 H7 120.981 no
C9 C8 H7 119.627 no
N1 C10 H8 110.148 no
N1 C10 H9 108.572 no
N1 C10 H10 109.775 no
H8 C10 H9 109.443 no
H8 C10 H10 109.443 no
H9 C10 H10 109.443 no
C5 C11 H11 108.6(13) no
C5 C11 H12 112.1(13) no
C5 C11 H13 109.1(11) no
H11 C11 H12 108(2) no
H11 C11 H13 109(2) no
H12 C11 H13 110(2) no
S1 C12 H14 109.308 no
S1 C12 H15 109.618 no
S1 C12 H16 109.577 no
H14 C12 H15 109.436 no
H14 C12 H16 109.444 no
H15 C12 H16 109.445 no

loop_
_geom_bond_atom_site_label_1
_geom_bond_atom_site_label_2
_geom_bond_distance
_geom_bond_publ_flag
S1 O2 1.4315(13) yes
S1 O3 1.4285(17) yes
S1 N2 1.6334(18) yes
S1 C12 1.757(2) yes
O1 C1 1.230(3) yes
N1 C1 1.364(3) yes
N1 C9 1.423(3) yes
N1 C10 1.467(3) yes
N2 C3 1.476(3) yes
N2 C4 1.439(3) yes
C1 C2 1.512(3) yes
C2 C3 1.530(3) yes
C4 C5 1.395(3) yes
C4 C9 1.403(2) yes
C5 C6 1.388(3) yes
C5 C11 1.509(3) yes
C6 C7 1.381(3) yes
C7 C8 1.381(3) yes
C8 C9 1.396(3) yes
C2 H1 0.95(3) no
C2 H2 1.01(2) no
C3 H3 0.94(3) no
C3 H4 0.88(3) no
C6 H5 0.98(3) no
C7 H6 1.00(3) no
C8 H7 0.930 no
C10 H8 0.960 no
C10 H9 0.960 no
C10 H10 0.960 no
C11 H11 1.04(3) no
C11 H12 0.89(3) no
C11 H13 1.00(3) no
C12 H14 0.960 no
C12 H15 0.960 no
C12 H16 0.960 no

loop_
_geom_contact_atom_site_label_1
_geom_contact_atom_site_label_2
_geom_contact_distance
_geom_contact_publ_flag
_geom_contact_site_symmetry_2
S1 C5 3.452(2) no .
S1 C9 3.5702(18) no .
S1 C11 3.554(3) no .
O1 C3 3.393(2) no .
O1 C9 3.561(3) no .
O1 C10 2.687(3) no .
O2 C3 2.916(3) no .
O3 C4 2.852(3) no .
O3 C5 3.190(3) no .
O3 C11 3.228(3) no .
N1 N2 2.8221(17) no .
N1 C3 3.110(2) no .
N1 C12 3.460(3) no .
N2 C1 2.911(3) no .
N2 C11 2.890(3) no .
C1 C4 3.056(3) no .
C1 C8 3.549(3) no .
C2 C4 2.842(3) no .
C2 C9 2.805(3) no .
C3 C5 3.503(3) no .
C3 C9 3.149(3) no .
C3 C12 3.402(4) no .
C4 C7 2.762(3) no .
C4 C12 3.596(3) no .
C5 C8 2.805(3) no .
C6 C9 2.776(3) no .
C8 C10 2.998(3) no .
O1 O2 3.570(3) no 1_455
O1 C2 3.361(3) no 3_657
O1 C3 3.501(3) no 3_657
O1 C12 3.203(3) no 3_656
O2 O1 3.570(3) no 1_655
O2 O2 3.543(2) no 3_757
O2 C1 3.577(3) no 1_655
O2 C2 3.259(3) no 1_655
O2 C3 3.543(3) no 3_757
O2 C10 3.102(3) no 1_656
O2 C12 3.525(3) no 3_757
O3 N1 3.600(3) no 1_655
O3 C1 3.416(3) no 1_655
N1 O3 3.600(3) no 1_455
C1 O2 3.577(3) no 1_455
C1 O3 3.416(3) no 1_455
C2 O1 3.361(3) no 3_657
C2 O2 3.259(3) no 1_455
C3 O1 3.501(3) no 3_657
C3 O2 3.543(3) no 3_757
C5 C6 3.521(4) no 4_555
C5 C7 3.502(4) no 4_555
C6 C5 3.521(4) no 4_554
C6 C7 3.445(4) no 4_555
C6 C8 3.451(4) no 4_555
C6 C11 3.474(4) no 4_554
C7 C5 3.502(4) no 4_554
C7 C6 3.445(4) no 4_554
C7 C8 3.565(4) no 4_555
C8 C6 3.451(4) no 4_554
C8 C7 3.565(4) no 4_554
C10 O2 3.102(3) no 1_454
C11 C6 3.474(4) no 4_555
C12 O1 3.203(3) no 3_656
C12 O2 3.525(3) no 3_757
S1 H3 3.21(3) no .
S1 H4 2.64(3) no .
S1 H11 3.45(3) no .
S1 H12 3.24(2) no .
O1 H1 2.504(19) no .
O1 H2 3.086(19) no .
O1 H4 3.324(17) no .
O1 H9 2.5469 no .
O1 H10 2.7488 no .
O1 H14 3.3519 no .
O2 H3 3.17(3) no .
O2 H4 2.61(3) no .
O2 H14 2.7672 no .
O2 H15 2.7688 no .
O2 H16 3.3749 no .
O3 H11 3.52(3) no .
O3 H12 2.67(3) no .
O3 H14 3.3805 no .
O3 H15 2.8625 no .
O3 H16 2.7283 no .
N1 H1 3.22(2) no .
N1 H2 2.62(2) no .
N1 H4 3.465(18) no .
N1 H7 2.6040 no .
N1 H14 3.3530 no .
N1 H16 2.9727 no .
N2 H1 3.29(3) no .
N2 H2 2.77(2) no .
N2 H11 2.65(3) no .
N2 H12 3.01(3) no .
N2 H14 2.8613 no .
N2 H15 3.5594 no .
N2 H16 2.9532 no .
C1 H3 3.309(18) no .
C1 H4 2.721(17) no .
C1 H8 3.2153 no .
C1 H9 2.6005 no .
C1 H10 2.6956 no .
C1 H14 3.1756 no .
C1 H16 3.4478 no .
C3 H11 3.25(3) no .
C3 H14 3.0858 no .
C4 H2 2.67(3) no .
C4 H3 2.92(3) no .
C4 H4 3.19(2) no .
C4 H5 3.30(3) no .
C4 H7 3.2558 no .
C4 H11 2.69(3) no .
C4 H12 2.85(2) no .
C4 H13 3.32(3) no .
C4 H16 3.4337 no .
C5 H2 3.54(2) no .
C5 H6 3.31(2) no .
C6 H7 3.2448 no .
C6 H11 3.25(3) no .
C6 H12 3.02(2) no .
C6 H13 2.578(18) no .
C8 H2 3.45(2) no .
C8 H5 3.26(2) no .
C8 H8 2.7395 no .
C8 H10 3.2715 no .
C9 H2 2.58(2) no .
C9 H6 3.29(3) no .
C9 H8 2.5362 no .
C9 H9 3.1721 no .
C9 H10 3.0286 no .
C9 H16 3.4386 no .
C10 H7 2.7709 no .
C10 H16 3.1195 no .
C11 H5 2.73(2) no .
C12 H4 3.09(3) no .
C12 H9 3.4276 no .
H1 H3 2.34(3) no .
H1 H4 2.26(3) no .
H2 H3 2.33(3) no .
H2 H4 2.79(3) no .
H3 H11 2.87(4) no .
H4 H14 2.6079 no .
H5 H6 2.33(3) no .
H5 H11 3.54(4) no .
H5 H12 3.21(3) no .
H5 H13 2.42(3) no .
H6 H7 2.3392 no .
H7 H8 2.4900 no .
H7 H10 2.8054 no .
H8 H16 3.2006 no .
H9 H14 3.3067 no .
H9 H16 2.7005 no .
S1 H2 3.571(18) no 1_655
S1 H4 3.59(2) no 3_757
O1 H1 2.551(19) no 3_657
O1 H3 3.37(3) no 3_657
O1 H4 3.18(3) no 3_657
O1 H9 2.9153 no 3_656
O1 H14 3.0612 no 3_656
O1 H15 2.7952 no 1_455
O1 H15 3.1658 no 3_656
O1 H16 2.8482 no 3_656
O2 H1 2.73(2) no 1_655
O2 H2 3.12(2) no 1_655
O2 H4 2.67(3) no 3_757
O2 H8 3.0811 no 1_656
O2 H9 2.8685 no 1_656
O2 H10 2.8336 no 1_656
O2 H14 2.6965 no 3_757
O3 H2 3.110(17) no 1_655
O3 H5 3.30(2) no 4_554
O3 H6 3.54(2) no 4_655
O3 H7 3.5170 no 1_655
O3 H13 2.61(3) no 4_554
C1 H1 3.21(2) no 3_657
C1 H15 3.4605 no 1_455
C2 H1 3.247(19) no 3_657
C2 H6 3.40(3) no 4_555
C3 H10 3.5540 no 1_656
C3 H15 3.5211 no 3_757
C4 H5 3.59(3) no 4_554
C4 H13 3.56(3) no 4_554
C5 H11 3.45(3) no 4_554
C5 H13 3.09(3) no 4_554
C6 H8 3.4803 no 4_555
C6 H11 3.10(3) no 4_554
C6 H13 3.28(3) no 4_554
C7 H2 3.23(2) no 4_554
C7 H7 3.4806 no 4_555
C7 H8 3.2108 no 4_555
C7 H12 3.05(3) no 4_454
C8 H5 3.43(3) no 4_554
C8 H12 3.04(3) no 4_454
C8 H13 3.33(3) no 4_454
C9 H5 3.39(3) no 4_554
C10 H1 3.56(3) no 1_554
C10 H6 3.54(3) no 4_554
C10 H11 3.46(3) no 1_454
C10 H14 3.1686 no 3_656
C11 H5 3.50(3) no 4_555
C11 H6 3.27(3) no 4_655
C11 H7 3.3367 no 1_656
C11 H7 3.0840 no 4_655
C11 H12 3.56(3) no 4_555
C11 H13 3.36(3) no 4_554
C12 H4 3.298(19) no 3_757
C12 H9 3.3931 no 3_656
C12 H10 3.5577 no 3_656
C12 H15 3.2456 no 3_756
H1 O1 2.551(19) no 3_657
H1 O2 2.73(2) no 1_455
H1 C1 3.21(2) no 3_657
H1 C2 3.247(19) no 3_657
H1 C10 3.56(3) no 1_556
H1 H1 2.67(3) no 3_657
H1 H4 3.23(3) no 3_657
H1 H8 3.2718 no 1_556
H1 H9 2.9788 no 1_556
H2 S1 3.571(18) no 1_455
H2 O2 3.12(2) no 1_455
H2 O3 3.110(17) no 1_455
H2 C7 3.23(2) no 4_555
H2 H5 3.38(3) no 4_555
H2 H6 2.42(4) no 4_555
H2 H8 3.0453 no 1_556
H2 H9 3.5204 no 1_556
H3 O1 3.37(3) no 3_657
H3 H5 3.14(4) no 4_555
H3 H10 2.9807 no 1_656
H3 H15 3.4646 no 1_556
H3 H15 3.2600 no 3_757
H3 H16 2.9491 no 1_556
H4 S1 3.59(2) no 3_757
H4 O1 3.18(3) no 3_657
H4 O2 2.67(3) no 3_757
H4 C12 3.298(19) no 3_757
H4 H1 3.23(3) no 3_657
H4 H10 3.5797 no 1_656
H4 H14 3.0889 no 3_757
H4 H15 2.9220 no 3_757
H5 O3 3.30(2) no 4_555
H5 C4 3.59(3) no 4_555
H5 C8 3.43(3) no 4_555
H5 C9 3.39(3) no 4_555
H5 C11 3.50(3) no 4_554
H5 H2 3.38(3) no 4_554
H5 H3 3.14(4) no 4_554
H5 H8 3.0685 no 4_555
H5 H11 2.86(4) no 4_554
H5 H13 3.52(4) no 4_554
H5 H16 3.4265 no 4_555
H6 O3 3.54(2) no 4_454
H6 C2 3.40(3) no 4_554
H6 C10 3.54(3) no 4_555
H6 C11 3.27(3) no 4_454
H6 H2 2.42(4) no 4_554
H6 H7 3.4206 no 4_555
H6 H8 2.5830 no 4_555
H6 H11 3.49(4) no 4_454
H6 H12 2.50(4) no 4_454
H6 H13 3.54(4) no 4_454
H7 O3 3.5170 no 1_455
H7 C7 3.4806 no 4_554
H7 C11 3.3367 no 1_454
H7 C11 3.0840 no 4_454
H7 H6 3.4206 no 4_554
H7 H11 2.7822 no 1_454
H7 H12 3.4097 no 1_454
H7 H12 2.5419 no 4_454
H7 H13 3.2279 no 1_454
H7 H13 2.8160 no 4_454
H8 O2 3.0811 no 1_454
H8 C6 3.4803 no 4_554
H8 C7 3.2108 no 4_554
H8 H1 3.2718 no 1_554
H8 H2 3.0453 no 1_554
H8 H5 3.0685 no 4_554
H8 H6 2.5830 no 4_554
H8 H11 3.1353 no 1_454
H8 H12 3.3260 no 1_454
H9 O1 2.9153 no 3_656
H9 O2 2.8685 no 1_454
H9 C12 3.3931 no 3_656
H9 H1 2.9788 no 1_554
H9 H2 3.5204 no 1_554
H9 H9 3.4602 no 3_656
H9 H14 2.5806 no 3_656
H9 H16 3.5391 no 3_656
H10 O2 2.8336 no 1_454
H10 C3 3.5540 no 1_454
H10 C12 3.5577 no 3_656
H10 H3 2.9807 no 1_454
H10 H4 3.5797 no 1_454
H10 H11 2.9108 no 1_454
H10 H14 2.8917 no 3_656
H10 H15 3.4479 no 1_455
H10 H15 3.4130 no 3_656
H11 C5 3.45(3) no 4_555
H11 C6 3.10(3) no 4_555
H11 C10 3.46(3) no 1_656
H11 H5 2.86(4) no 4_555
H11 H6 3.49(4) no 4_655
H11 H7 2.7822 no 1_656
H11 H8 3.1353 no 1_656
H11 H10 2.9108 no 1_656
H11 H12 3.32(4) no 4_555
H11 H13 3.54(4) no 4_555
H12 C7 3.05(3) no 4_655
H12 C8 3.04(3) no 4_655
H12 C11 3.56(3) no 4_554
H12 H6 2.50(4) no 4_655
H12 H7 3.4097 no 1_656
H12 H7 2.5419 no 4_655
H12 H8 3.3260 no 1_656
H12 H11 3.32(4) no 4_554
H12 H13 2.89(4) no 4_554
H13 O3 2.61(3) no 4_555
H13 C4 3.56(3) no 4_555
H13 C5 3.09(3) no 4_555
H13 C6 3.28(3) no 4_555
H13 C8 3.33(3) no 4_655
H13 C11 3.36(3) no 4_555
H13 H5 3.52(4) no 4_555
H13 H6 3.54(4) no 4_655
H13 H7 3.2279 no 1_656
H13 H7 2.8160 no 4_655
H13 H11 3.54(4) no 4_554
H13 H12 2.89(4) no 4_555
H14 O1 3.0612 no 3_656
H14 O2 2.6965 no 3_757
H14 C10 3.1686 no 3_656
H14 H4 3.0889 no 3_757
H14 H9 2.5806 no 3_656
H14 H10 2.8917 no 3_656
H14 H15 3.5544 no 3_756
H15 O1 2.7952 no 1_655
H15 O1 3.1658 no 3_656
H15 C1 3.4605 no 1_655
H15 C3 3.5211 no 3_757
H15 C12 3.2456 no 3_756
H15 H3 3.4646 no 1_554
H15 H3 3.2600 no 3_757
H15 H4 2.9220 no 3_757
H15 H10 3.4479 no 1_655
H15 H10 3.4130 no 3_656
H15 H14 3.5544 no 3_756
H15 H15 2.4419 no 3_756
H15 H16 3.3568 no 3_756
H16 O1 2.8482 no 3_656
H16 H3 2.9491 no 1_554
H16 H5 3.4265 no 4_554
H16 H9 3.5391 no 3_656
H16 H15 3.3568 no 3_756

loop_
_geom_torsion_atom_site_label_1
_geom_torsion_atom_site_label_2
_geom_torsion_atom_site_label_3
_geom_torsion_atom_site_label_4
_geom_torsion
_geom_torsion_publ_flag
O2 S1 N2 C3 -40.83(11) no
O2 S1 N2 C4 153.13(10) no
O3 S1 N2 C3 -170.30(9) no
O3 S1 N2 C4 23.66(12) no
C12 S1 N2 C3 73.44(11) no
C12 S1 N2 C4 -92.60(12) no
C1 N1 C9 C4 53.5(3) no
C1 N1 C9 C8 -127.07(18) no
C9 N1 C1 O1 175.54(16) no
C9 N1 C1 C2 -4.5(3) no
C10 N1 C1 O1 3.9(3) no
C10 N1 C1 C2 -176.14(15) no
C10 N1 C9 C4 -134.96(18) no
C10 N1 C9 C8 44.4(3) no
S1 N2 C3 C2 -133.00(12) no
S1 N2 C4 C5 -84.29(18) no
S1 N2 C4 C9 99.27(17) no
C3 N2 C4 C5 109.57(18) no
C3 N2 C4 C9 -66.9(2) no
C4 N2 C3 C2 33.3(2) no
O1 C1 C2 C3 107.9(2) no
N1 C1 C2 C3 -72.1(2) no
C1 C2 C3 N2 52.6(2) no
N2 C4 C5 C6 -179.91(17) no
N2 C4 C5 C11 0.4(3) no
N2 C4 C9 N1 -1.1(3) no
N2 C4 C9 C8 179.53(16) no
C5 C4 C9 N1 -177.48(18) no
C5 C4 C9 C8 3.1(3) no
C9 C4 C5 C6 -3.5(3) no
C9 C4 C5 C11 176.76(18) no
C4 C5 C6 C7 1.6(4) no
C11 C5 C6 C7 -178.7(2) no
C5 C6 C7 C8 0.7(4) no
C6 C7 C8 C9 -1.2(4) no
C7 C8 C9 N1 179.9(2) no
C7 C8 C9 C4 -0.7(4) no
